data_7154822
loop_
_publ_author_name
'Shen, Mei-Hua'
'Xu, Ke'
'Sun, Chu-Han'
'Xu, Hua-Dong'

_publ_section_title
;
 Facile synthesis of aza-spirocyclopropanyl oxindoles by the reaction of
 3-(2-bromoethyl)-indole with 2,3-dimethylimidazole-1-sulfonyl azide
 triflate.
;
_journal_issue 4
_journal_name_full 'Organic &amp; biomolecular chemistry'
_journal_page_first 1272
_journal_page_last 1276
_journal_paper_doi 10.1039/c5ob02192h
_journal_volume 14
_journal_year 2016
_chemical_formula_sum 'C12 H14 N2 O3 S'
_chemical_formula_weight 266.31
_chemical_name_systematic
; 
 ? 
;
_space_group_IT_number 2
_symmetry_cell_setting triclinic
_symmetry_space_group_name_Hall '-P 1'
_symmetry_space_group_name_H-M 'P -1'
_atom_sites_solution_hydrogens geom
_atom_sites_solution_primary direct
_atom_sites_solution_secondary difmap
_audit_creation_method SHELXL-97
_audit_update_record
;
2015-10-17 deposited with the CCDC.
2015-11-30 downloaded from the CCDC.
;
_cell_angle_alpha 79.307(3)
_cell_angle_beta 84.564(3)
_cell_angle_gamma 79.146(3)
_cell_formula_units_Z 2
_cell_length_a 8.3507(13)
_cell_length_b 8.6494(14)
_cell_length_c 9.0014(15)
_cell_measurement_reflns_used 3429
_cell_measurement_temperature 296(2)
_cell_measurement_theta_max 30.28
_cell_measurement_theta_min 2.31
_cell_volume 626.23(18)
_computing_cell_refinement 'Bruker SAINT'
_computing_data_collection 'Bruker APEX2'
_computing_data_reduction 'Bruker SAINT'
_computing_molecular_graphics 'Bruker SHELXTL'
_computing_publication_material 'Bruker SHELXTL'
_computing_structure_refinement 'SHELXL-97 (Sheldrick, 1997)'
_computing_structure_solution 'SHELXS-97 (Sheldrick, 1990)'
_diffrn_ambient_temperature 296(2)
_diffrn_measured_fraction_theta_full 0.981
_diffrn_measured_fraction_theta_max 0.981
_diffrn_measurement_device_type 'Bruker APEX-II CCD'
_diffrn_measurement_method '\f and \w scans'
_diffrn_radiation_monochromator graphite
_diffrn_radiation_source 'fine-focus sealed tube'
_diffrn_radiation_type MoK\a
_diffrn_radiation_wavelength 0.71073
_diffrn_reflns_av_R_equivalents 0.0212
_diffrn_reflns_av_sigmaI/netI 0.0342
_diffrn_reflns_limit_h_max 9
_diffrn_reflns_limit_h_min -9
_diffrn_reflns_limit_k_max 10
_diffrn_reflns_limit_k_min -10
_diffrn_reflns_limit_l_max 10
_diffrn_reflns_limit_l_min -9
_diffrn_reflns_number 3408
_diffrn_reflns_theta_full 25.00
_diffrn_reflns_theta_max 25.00
_diffrn_reflns_theta_min 2.31
_exptl_absorpt_coefficient_mu 0.260
_exptl_absorpt_correction_T_max 0.9522
_exptl_absorpt_correction_T_min 0.9330
_exptl_absorpt_correction_type multi-scan
_exptl_absorpt_process_details sadabs
_exptl_crystal_colour 'pale yellow'
_exptl_crystal_density_diffrn 1.412
_exptl_crystal_density_method 'not measured'
_exptl_crystal_description block
_exptl_crystal_F_000 280
_exptl_crystal_size_max 0.27
_exptl_crystal_size_mid 0.23
_exptl_crystal_size_min 0.19
_refine_diff_density_max 0.382
_refine_diff_density_min -0.331
_refine_diff_density_rms 0.071
_refine_ls_extinction_coef 0.124(17)
_refine_ls_extinction_expression Fc^*^=kFc[1+0.001xFc^2^\l^3^/sin(2\q)]^-1/4^
_refine_ls_extinction_method SHELXL
_refine_ls_goodness_of_fit_ref 1.113
_refine_ls_hydrogen_treatment mixed
_refine_ls_matrix_type full
_refine_ls_number_parameters 165
_refine_ls_number_reflns 2165
_refine_ls_number_restraints 0
_refine_ls_restrained_S_all 1.113
_refine_ls_R_factor_all 0.0457
_refine_ls_R_factor_gt 0.0422
_refine_ls_shift/su_max 0.000
_refine_ls_shift/su_mean 0.000
_refine_ls_structure_factor_coef Fsqd
_refine_ls_weighting_details 'calc w=1/[\s^2^(Fo^2^)+(0.0891P)^2^+0.2763P] where P=(Fo^2^+2Fc^2^)/3'
_refine_ls_weighting_scheme calc
_refine_ls_wR_factor_gt 0.1353
_refine_ls_wR_factor_ref 0.1468
_reflns_number_gt 2018
_reflns_number_total 2165
_reflns_threshold_expression >2sigma(I)
_cod_data_source_file c5ob02192h2.cif
_cod_data_source_block mo_150128j_0m
_cod_depositor_comments
;
The following automatic conversions were performed:

'_symmetry_cell_setting' value 'Triclinic' changed to 'triclinic'
according to
/usr/data/users/saulius/crontab/automatic-downloads/rss-feeds/RSC/lib/dictionaries/cif_core.dic
dictionary named 'cif_core.dic' version 2.4.2 from 2011-04-26.

Automatic conversion script
Id: cif_fix_values 4268 2015-11-12 08:31:59Z antanas 

 Adding full bibliography for 7154822.cif.
;
_cod_original_sg_symbol_H-M 'P-1   '
_cod_database_code 7154822

loop_
_symmetry_equiv_pos_as_xyz
'x, y, z'
'-x, -y, -z'

loop_
_atom_site_label
_atom_site_type_symbol
_atom_site_fract_x
_atom_site_fract_y
_atom_site_fract_z
_atom_site_U_iso_or_equiv
_atom_site_adp_type
_atom_site_occupancy
_atom_site_symmetry_multiplicity
_atom_site_calc_flag
_atom_site_refinement_flags
C1 C 0.3430(2) -0.0612(3) 0.3847(2) 0.0327(5) Uani 1 1 d .
C2 C 0.4091(3) -0.2203(3) 0.4254(3) 0.0409(5) Uani 1 1 d .
H2 H 0.4610 -0.2809 0.3538 0.049 Uiso 1 1 calc R
C3 C 0.3950(3) -0.2862(3) 0.5777(3) 0.0462(6) Uani 1 1 d .
H3 H 0.4371 -0.3936 0.6090 0.055 Uiso 1 1 calc R
C4 C 0.3196(3) -0.1950(3) 0.6836(3) 0.0477(6) Uani 1 1 d .
H4 H 0.3139 -0.2416 0.7854 0.057 Uiso 1 1 calc R
C5 C 0.2521(3) -0.0354(3) 0.6412(3) 0.0454(6) Uani 1 1 d .
H5 H 0.2011 0.0254 0.7130 0.055 Uiso 1 1 calc R
C6 C 0.2626(3) 0.0316(3) 0.4886(2) 0.0349(5) Uani 1 1 d .
C7 C 0.2067(3) 0.1929(3) 0.4033(2) 0.0345(5) Uani 1 1 d .
C8 C 0.1837(3) 0.3477(3) 0.4650(3) 0.0477(6) Uani 1 1 d .
H8A H 0.2037 0.3406 0.5707 0.057 Uiso 1 1 calc R
H8B H 0.2152 0.4401 0.3982 0.057 Uiso 1 1 calc R
C9 C 0.0377(3) 0.2925(3) 0.4315(3) 0.0468(6) Uani 1 1 d .
H9A H -0.0200 0.3505 0.3438 0.056 Uiso 1 1 calc R
H9B H -0.0315 0.2510 0.5165 0.056 Uiso 1 1 calc R
C10 C 0.2685(2) 0.1848(2) 0.2447(2) 0.0312(5) Uani 1 1 d .
C11 C -0.0189(4) 0.3044(4) -0.0656(5) 0.0706(9) Uani 1 1 d .
H11A H -0.0463 0.3211 0.0381 0.085 Uiso 1 1 calc R
H11B H -0.0239 0.4081 -0.1301 0.085 Uiso 1 1 calc R
C12 C -0.1356(4) 0.2192(5) -0.1109(4) 0.0786(10) Uani 1 1 d .
H12A H -0.1166 0.2146 -0.2169 0.118 Uiso 1 1 calc R
H12B H -0.2446 0.2742 -0.0918 0.118 Uiso 1 1 calc R
H12C H -0.1226 0.1127 -0.0538 0.118 Uiso 1 1 calc R
N1 N 0.3437(2) 0.0350(2) 0.2400(2) 0.0334(4) Uani 1 1 d .
H1 H 0.3877 -0.0045 0.1557 0.040 Uiso 1 1 d R
N2 N 0.2450(2) 0.3110(2) 0.1362(2) 0.0372(5) Uani 1 1 d .
O1 O 0.1459(2) 0.2122(2) -0.07775(19) 0.0485(5) Uani 1 1 d .
O2 O 0.2811(3) 0.4443(2) -0.1258(2) 0.0599(6) Uani 1 1 d .
O3 O 0.4309(2) 0.1726(2) -0.0579(2) 0.0589(6) Uani 1 1 d .
S1 S 0.28880(7) 0.29019(6) -0.03649(6) 0.0393(3) Uani 1 1 d .

loop_
_atom_site_aniso_label
_atom_site_aniso_U_11
_atom_site_aniso_U_22
_atom_site_aniso_U_33
_atom_site_aniso_U_23
_atom_site_aniso_U_13
_atom_site_aniso_U_12
C1 0.0292(10) 0.0354(11) 0.0321(10) -0.0049(8) 0.0021(8) -0.0048(8)
C2 0.0394(12) 0.0355(11) 0.0437(12) -0.0051(9) 0.0041(9) -0.0012(9)
C3 0.0444(13) 0.0394(12) 0.0483(14) 0.0054(10) -0.0010(10) -0.0045(10)
C4 0.0524(14) 0.0532(14) 0.0338(12) 0.0035(10) -0.0007(10) -0.0119(11)
C5 0.0494(14) 0.0536(14) 0.0324(11) -0.0090(10) 0.0048(9) -0.0084(11)
C6 0.0339(11) 0.0374(11) 0.0330(11) -0.0074(9) 0.0011(8) -0.0055(9)
C7 0.0334(11) 0.0357(11) 0.0333(11) -0.0114(9) 0.0033(8) -0.0008(9)
C8 0.0557(15) 0.0413(13) 0.0460(13) -0.0209(10) 0.0006(11) 0.0029(10)
C9 0.0370(12) 0.0522(14) 0.0454(13) -0.0143(11) 0.0075(10) 0.0074(10)
C10 0.0270(10) 0.0326(10) 0.0342(11) -0.0095(8) 0.0018(8) -0.0036(8)
C11 0.0548(17) 0.0681(19) 0.093(2) -0.0344(18) -0.0081(15) 0.0005(14)
C12 0.070(2) 0.101(3) 0.076(2) -0.034(2) -0.0028(16) -0.0233(19)
N1 0.0353(9) 0.0319(9) 0.0298(9) -0.0065(7) 0.0045(7) 0.0005(7)
N2 0.0400(10) 0.0324(10) 0.0353(10) -0.0068(8) 0.0035(7) 0.0015(8)
O1 0.0585(11) 0.0396(9) 0.0457(10) -0.0148(7) 0.0004(8) 0.0012(8)
O2 0.0787(14) 0.0421(10) 0.0485(11) 0.0066(8) 0.0119(9) -0.0059(9)
O3 0.0581(12) 0.0580(11) 0.0444(10) -0.0055(8) 0.0173(8) 0.0174(9)
S1 0.0443(4) 0.0330(4) 0.0326(4) -0.0016(2) 0.0091(2) 0.0033(2)

loop_
_atom_type_symbol
_atom_type_description
_atom_type_scat_dispersion_real
_atom_type_scat_dispersion_imag
_atom_type_scat_source
C C 0.0033 0.0016 'International Tables Vol C Tables 4.2.6.8 and 6.1.1.4'
H H 0.0000 0.0000 'International Tables Vol C Tables 4.2.6.8 and 6.1.1.4'
N N 0.0061 0.0033 'International Tables Vol C Tables 4.2.6.8 and 6.1.1.4'
O O 0.0106 0.0060 'International Tables Vol C Tables 4.2.6.8 and 6.1.1.4'
S S 0.1246 0.1234 'International Tables Vol C Tables 4.2.6.8 and 6.1.1.4'

loop_
_geom_angle_atom_site_label_1
_geom_angle_atom_site_label_2
_geom_angle_atom_site_label_3
_geom_angle
C2 C1 C6 122.7(2)
C2 C1 N1 128.6(2)
C6 C1 N1 108.64(18)
C1 C2 C3 117.1(2)
C1 C2 H2 121.4
C3 C2 H2 121.4
C4 C3 C2 121.1(2)
C4 C3 H3 119.4
C2 C3 H3 119.4
C3 C4 C5 121.2(2)
C3 C4 H4 119.4
C5 C4 H4 119.4
C4 C5 C6 118.3(2)
C4 C5 H5 120.8
C6 C5 H5 120.8
C1 C6 C5 119.4(2)
C1 C6 C7 107.11(18)
C5 C6 C7 133.4(2)
C6 C7 C10 105.00(17)
C6 C7 C8 125.7(2)
C10 C7 C8 121.2(2)
C6 C7 C9 123.63(19)
C10 C7 C9 118.31(18)
C8 C7 C9 57.42(16)
C9 C8 C7 61.91(15)
C9 C8 H8A 117.6
C7 C8 H8A 117.6
C9 C8 H8B 117.6
C7 C8 H8B 117.6
H8A C8 H8B 114.7
C8 C9 C7 60.67(15)
C8 C9 H9A 117.7
C7 C9 H9A 117.7
C8 C9 H9B 117.7
C7 C9 H9B 117.7
H9A C9 H9B 114.8
N2 C10 N1 130.65(19)
N2 C10 C7 121.74(18)
N1 C10 C7 107.61(17)
C12 C11 O1 109.9(3)
C12 C11 H11A 109.7
O1 C11 H11A 109.7
C12 C11 H11B 109.7
O1 C11 H11B 109.7
H11A C11 H11B 108.2
C11 C12 H12A 109.5
C11 C12 H12B 109.5
H12A C12 H12B 109.5
C11 C12 H12C 109.5
H12A C12 H12C 109.5
H12B C12 H12C 109.5
C10 N1 C1 111.57(17)
C10 N1 H1 126.1
C1 N1 H1 122.3
C10 N2 S1 119.71(15)
C11 O1 S1 116.42(16)
O2 S1 O3 117.95(12)
O2 S1 O1 108.60(11)
O3 S1 O1 102.90(11)
O2 S1 N2 108.12(11)
O3 S1 N2 113.81(10)
O1 S1 N2 104.37(10)

loop_
_geom_bond_atom_site_label_1
_geom_bond_atom_site_label_2
_geom_bond_distance
C1 C2 1.378(3)
C1 C6 1.388(3)
C1 N1 1.410(3)
C2 C3 1.387(3)
C2 H2 0.9300
C3 C4 1.380(4)
C3 H3 0.9300
C4 C5 1.386(4)
C4 H4 0.9300
C5 C6 1.389(3)
C5 H5 0.9300
C6 C7 1.476(3)
C7 C10 1.481(3)
C7 C8 1.515(3)
C7 C9 1.534(3)
C8 C9 1.465(4)
C8 H8A 0.9700
C8 H8B 0.9700
C9 H9A 0.9700
C9 H9B 0.9700
C10 N2 1.320(3)
C10 N1 1.336(3)
C11 C12 1.454(4)
C11 O1 1.461(3)
C11 H11A 0.9700
C11 H11B 0.9700
C12 H12A 0.9600
C12 H12B 0.9600
C12 H12C 0.9600
N1 H1 0.9073
N2 S1 1.5979(19)
O1 S1 1.5800(19)
O2 S1 1.4164(18)
O3 S1 1.4331(18)

loop_
_geom_torsion_atom_site_label_1
_geom_torsion_atom_site_label_2
_geom_torsion_atom_site_label_3
_geom_torsion_atom_site_label_4
_geom_torsion
C6 C1 C2 C3 -1.1(3)
N1 C1 C2 C3 178.4(2)
C1 C2 C3 C4 -0.8(4)
C2 C3 C4 C5 1.4(4)
C3 C4 C5 C6 -0.2(4)
C2 C1 C6 C5 2.2(3)
N1 C1 C6 C5 -177.31(19)
C2 C1 C6 C7 -178.93(19)
N1 C1 C6 C7 1.5(2)
C4 C5 C6 C1 -1.5(3)
C4 C5 C6 C7 180.0(2)
C1 C6 C7 C10 -2.5(2)
C5 C6 C7 C10 176.1(2)
C1 C6 C7 C8 -150.9(2)
C5 C6 C7 C8 27.7(4)
C1 C6 C7 C9 137.7(2)
C5 C6 C7 C9 -43.7(4)
C6 C7 C8 C9 -110.5(2)
C10 C7 C8 C9 105.7(2)
C6 C7 C9 C8 114.0(2)
C10 C7 C9 C8 -110.7(2)
C6 C7 C10 N2 -177.95(18)
C8 C7 C10 N2 -27.8(3)
C9 C7 C10 N2 39.3(3)
C6 C7 C10 N1 2.6(2)
C8 C7 C10 N1 152.8(2)
C9 C7 C10 N1 -140.1(2)
N2 C10 N1 C1 178.8(2)
C7 C10 N1 C1 -1.7(2)
C2 C1 N1 C10 -179.4(2)
C6 C1 N1 C10 0.1(2)
N1 C10 N2 S1 9.0(3)
C7 C10 N2 S1 -170.35(15)
C12 C11 O1 S1 178.5(2)
C11 O1 S1 O2 -54.7(2)
C11 O1 S1 O3 179.5(2)
C11 O1 S1 N2 60.4(2)
C10 N2 S1 O2 -169.44(17)
C10 N2 S1 O3 -36.3(2)
C10 N2 S1 O1 75.08(18)
